data_4308916
loop_
_publ_author_name
'Sachindranath Pal'
'Anil Kumar Barik'
'Samik Gupta'
'Arijit Hazra'
'Susanta Kumar Kar'
'Shie-Ming Peng'
'Gene-Hsiang Lee'
'Ray J. Butcher'
'M. Salah El Fallah'
'Joan Ribas'

_publ_section_title
;
Copper(II) Mediated Anion Dependent Formation of Schiff Base Complexes
;
_journal_name_full 'Inorganic Chemistry'
_journal_page_first 3880
_journal_page_last 3889
_journal_paper_doi 10.1021/ic0501420
_journal_volume 44
_journal_year 2005
_chemical_formula_sum 'C13 H18.5 Cl2 Cu N6 O1.25'
_chemical_formula_weight 413.28
_chemical_name_systematic
; 
 ? 
;
_space_group_IT_number 14
_symmetry_cell_setting monoclinic
_symmetry_space_group_name_Hall '-P 2yn'
_symmetry_space_group_name_H-M 'P 1 21/n 1'
_atom_sites_solution_hydrogens geom
_atom_sites_solution_primary direct
_atom_sites_solution_secondary difmap
_audit_creation_method SHELXL-97
_cell_angle_alpha 90.00
_cell_angle_beta 105.121(5)
_cell_angle_gamma 90.00
_cell_formula_units_Z 4
_cell_length_a 7.525(2)
_cell_length_b 19.728(6)
_cell_length_c 11.971(4)
_cell_measurement_temperature 93(2)
_cell_volume 1715.6(9)
_computing_structure_refinement 'SHELXL-97 (Sheldrick, 1997)'
_computing_structure_solution 'SHELXS-97 (Sheldrick, 1990)'
_diffrn_ambient_temperature 93(2)
_diffrn_measured_fraction_theta_full 0.982
_diffrn_measured_fraction_theta_max 0.982
_diffrn_radiation_monochromator graphite
_diffrn_radiation_source 'fine-focus sealed tube'
_diffrn_radiation_type MoK\a
_diffrn_radiation_wavelength 0.71073
_diffrn_reflns_av_R_equivalents 0.0449
_diffrn_reflns_av_sigmaI/netI 0.0341
_diffrn_reflns_limit_h_max 9
_diffrn_reflns_limit_h_min -9
_diffrn_reflns_limit_k_max 26
_diffrn_reflns_limit_k_min -25
_diffrn_reflns_limit_l_max 15
_diffrn_reflns_limit_l_min -15
_diffrn_reflns_number 13254
_diffrn_reflns_theta_full 28.38
_diffrn_reflns_theta_max 28.38
_diffrn_reflns_theta_min 2.04
_exptl_absorpt_coefficient_mu 1.598
_exptl_crystal_density_diffrn 1.600
_exptl_crystal_density_method 'not measured'
_exptl_crystal_F_000 846
_refine_diff_density_max 0.781
_refine_diff_density_min -0.637
_refine_diff_density_rms 0.080
_refine_ls_extinction_method none
_refine_ls_goodness_of_fit_ref 1.089
_refine_ls_hydrogen_treatment mixed
_refine_ls_matrix_type full
_refine_ls_number_parameters 249
_refine_ls_number_reflns 4205
_refine_ls_number_restraints 3
_refine_ls_restrained_S_all 1.089
_refine_ls_R_factor_all 0.0413
_refine_ls_R_factor_gt 0.0349
_refine_ls_shift/su_max 0.031
_refine_ls_shift/su_mean 0.001
_refine_ls_structure_factor_coef Fsqd
_refine_ls_weighting_details 'calc w=1/[\s^2^(Fo^2^)+(0.0443P)^2^+1.0290P] where P=(Fo^2^+2Fc^2^)/3'
_refine_ls_weighting_scheme calc
_refine_ls_wR_factor_gt 0.0855
_refine_ls_wR_factor_ref 0.0881
_reflns_number_gt 3744
_reflns_number_total 4205
_reflns_threshold_expression >2sigma(I)
_cod_data_source_file ic0501420si20050128_061251.cif
_cod_data_source_block skgm
_cod_original_cell_volume 1715.5(9)
_cod_original_formula_sum 'C13 H18.50 Cl2 Cu N6 O1.25'
_cod_database_code 4308916

loop_
_symmetry_equiv_pos_as_xyz
'x, y, z'
'-x+1/2, y+1/2, -z+1/2'
'-x, -y, -z'
'x-1/2, -y-1/2, z-1/2'

loop_
_atom_site_label
_atom_site_type_symbol
_atom_site_fract_x
_atom_site_fract_y
_atom_site_fract_z
_atom_site_U_iso_or_equiv
_atom_site_adp_type
_atom_site_occupancy
_atom_site_symmetry_multiplicity
_atom_site_calc_flag
_atom_site_refinement_flags
_atom_site_disorder_assembly
_atom_site_disorder_group
Cu Cu 0.71418(3) 0.144891(11) 0.32273(2) 0.01413(7) Uani 1 1 d . . .
Cl1 Cl 0.81257(7) 0.19365(3) 0.16325(4) 0.02182(11) Uani 1 1 d . . .
Cl2 Cl 0.84308(8) -0.07404(3) 0.17633(6) 0.03278(14) Uani 1 1 d . . .
O O 0.5981(2) 0.22311(8) 0.56994(15) 0.0331(4) Uani 1 1 d . . .
H0A H 0.5081 0.2317 0.5969 0.050 Uiso 1 1 calc R . .
O1W O 0.4465(4) 0.1581(2) 0.7362(9) 0.086(4) Uani 0.25 1 d PD . .
H1W1 H 0.3477(4) 0.1727(12) 0.7495(18) 0.129 Uiso 0.25 1 d PD . .
H1W2 H 0.5283(14) 0.1864(14) 0.770(4) 0.129 Uiso 0.25 1 d PD . .
N1A N 0.5279(2) 0.07658(8) 0.23905(15) 0.0173(3) Uani 1 1 d . . .
N2A N 0.4779(2) 0.19474(8) 0.32258(15) 0.0181(3) Uani 1 1 d . . .
N3A N 0.5144(2) 0.01692(9) 0.18236(16) 0.0205(4) Uani 1 1 d . . .
H3A H 0.611(4) -0.0041(14) 0.182(2) 0.029(7) Uiso 1 1 d . . .
N1B N 0.9376(2) 0.08537(8) 0.38449(14) 0.0158(3) Uani 1 1 d . . .
N2B N 0.8612(2) 0.20459(8) 0.44806(15) 0.0179(3) Uani 1 1 d . . .
N3B N 1.0153(2) 0.02715(8) 0.36342(15) 0.0166(3) Uani 1 1 d . . .
H3B H 0.959(3) 0.0018(14) 0.313(2) 0.022(6) Uiso 1 1 d . . .
C1A C 0.2905(3) -0.06418(13) 0.0653(2) 0.0341(6) Uani 1 1 d . . .
H1AA H 0.3931 -0.0962 0.0888 0.085(13) Uiso 1 1 calc R . .
H1AB H 0.2670 -0.0548 -0.0177 0.053(9) Uiso 1 1 calc R . .
H1AC H 0.1801 -0.0839 0.0811 0.063(10) Uiso 1 1 calc R . .
C2A C 0.3383(3) 0.00025(11) 0.13157(18) 0.0227(4) Uani 1 1 d . . .
C3A C 0.2297(3) 0.05163(11) 0.15494(18) 0.0222(4) Uani 1 1 d . . .
H3AA H 0.0993 0.0549 0.1305 0.031(7) Uiso 1 1 calc R . .
C4A C 0.3524(3) 0.09798(10) 0.22226(17) 0.0171(4) Uani 1 1 d . . .
C5A C 0.3308(3) 0.16290(10) 0.27369(17) 0.0192(4) Uani 1 1 d . . .
H5AA H 0.2127 0.1809 0.2711 0.021(6) Uiso 1 1 calc R . .
C6A C 0.4650(3) 0.26182(10) 0.37264(19) 0.0229(4) Uani 1 1 d . . .
H6AA H 0.3410 0.2672 0.3855 0.020(6) Uiso 1 1 calc R . .
H6AB H 0.4799 0.2970 0.3169 0.019(6) Uiso 1 1 calc R . .
C7 C 0.6088(3) 0.27258(11) 0.48624(19) 0.0234(4) Uani 1 1 d . . .
H7A H 0.5853 0.3178 0.5173 0.013(5) Uiso 1 1 calc R . .
C1B C 1.2968(3) -0.04243(11) 0.42093(19) 0.0229(4) Uani 1 1 d . . .
H1BA H 1.2146 -0.0789 0.3828 0.038(8) Uiso 1 1 calc R . .
H1BB H 1.3670 -0.0576 0.4977 0.024(6) Uiso 1 1 calc R . .
H1BC H 1.3819 -0.0308 0.3743 0.032(7) Uiso 1 1 calc R . .
C2B C 1.1854(3) 0.01840(10) 0.43307(17) 0.0179(4) Uani 1 1 d . . .
C3B C 1.2220(3) 0.07438(10) 0.50487(18) 0.0201(4) Uani 1 1 d . . .
H3BA H 1.3308 0.0835 0.5641 0.024(6) Uiso 1 1 calc R . .
C4B C 1.0644(3) 0.11459(10) 0.47133(17) 0.0169(4) Uani 1 1 d . . .
C5B C 1.0144(3) 0.18063(10) 0.50670(18) 0.0188(4) Uani 1 1 d . . .
H5BA H 1.0913 0.2046 0.5699 0.023(6) Uiso 1 1 calc R . .
C6B C 0.8048(3) 0.27270(10) 0.4744(2) 0.0229(4) Uani 1 1 d . . .
H6BA H 0.8140 0.3043 0.4119 0.024(6) Uiso 1 1 calc R . .
H6BB H 0.8891 0.2890 0.5475 0.028(7) Uiso 1 1 calc R . .

loop_
_atom_site_aniso_label
_atom_site_aniso_U_11
_atom_site_aniso_U_22
_atom_site_aniso_U_33
_atom_site_aniso_U_23
_atom_site_aniso_U_13
_atom_site_aniso_U_12
Cu 0.01272(11) 0.00927(11) 0.02023(12) -0.00067(8) 0.00398(9) 0.00073(8)
Cl1 0.0210(2) 0.0209(2) 0.0247(2) 0.00544(18) 0.00810(18) -0.00021(18)
Cl2 0.0273(3) 0.0201(3) 0.0496(4) -0.0173(2) 0.0076(2) -0.0004(2)
O 0.0440(10) 0.0256(8) 0.0350(9) 0.0020(7) 0.0197(7) 0.0074(7)
O1W 0.095(9) 0.076(8) 0.086(8) 0.011(6) 0.023(7) 0.005(7)
N1A 0.0161(7) 0.0134(8) 0.0227(8) -0.0023(6) 0.0056(6) -0.0017(6)
N2A 0.0175(7) 0.0136(8) 0.0236(8) 0.0024(6) 0.0063(6) 0.0033(6)
N3A 0.0190(8) 0.0164(8) 0.0270(9) -0.0048(7) 0.0077(7) -0.0036(7)
N1B 0.0169(7) 0.0091(7) 0.0217(8) -0.0003(6) 0.0053(6) 0.0022(6)
N2B 0.0193(8) 0.0099(7) 0.0246(8) -0.0030(6) 0.0062(7) 0.0010(6)
N3B 0.0171(7) 0.0100(7) 0.0230(8) -0.0014(6) 0.0059(6) 0.0019(6)
C1A 0.0310(12) 0.0310(13) 0.0383(14) -0.0161(10) 0.0056(10) -0.0121(10)
C2A 0.0233(10) 0.0211(10) 0.0231(10) -0.0018(8) 0.0051(8) -0.0089(8)
C3A 0.0170(9) 0.0248(11) 0.0239(10) 0.0016(8) 0.0037(8) -0.0042(8)
C4A 0.0145(8) 0.0175(9) 0.0194(9) 0.0040(7) 0.0044(7) 0.0002(7)
C5A 0.0175(9) 0.0188(9) 0.0226(9) 0.0059(8) 0.0072(7) 0.0032(7)
C6A 0.0218(10) 0.0121(9) 0.0350(11) 0.0003(8) 0.0078(9) 0.0051(7)
C7 0.0269(10) 0.0144(9) 0.0298(11) -0.0032(8) 0.0091(9) 0.0049(8)
C1B 0.0211(9) 0.0187(10) 0.0300(11) 0.0027(8) 0.0087(8) 0.0074(8)
C2B 0.0170(9) 0.0158(9) 0.0224(9) 0.0045(7) 0.0078(7) 0.0038(7)
C3B 0.0172(9) 0.0189(10) 0.0237(10) 0.0007(8) 0.0043(8) 0.0028(7)
C4B 0.0166(8) 0.0135(9) 0.0206(9) 0.0003(7) 0.0047(7) 0.0009(7)
C5B 0.0191(9) 0.0143(9) 0.0224(10) -0.0025(7) 0.0042(7) -0.0002(7)
C6B 0.0218(10) 0.0122(9) 0.0331(11) -0.0056(8) 0.0044(8) 0.0018(8)

loop_
_atom_type_symbol
_atom_type_description
_atom_type_scat_dispersion_real
_atom_type_scat_dispersion_imag
_atom_type_scat_source
C C 0.0033 0.0016 'International Tables Vol C Tables 4.2.6.8 and 6.1.1.4'
H H 0.0000 0.0000 'International Tables Vol C Tables 4.2.6.8 and 6.1.1.4'
N N 0.0061 0.0033 'International Tables Vol C Tables 4.2.6.8 and 6.1.1.4'
O O 0.0106 0.0060 'International Tables Vol C Tables 4.2.6.8 and 6.1.1.4'
Cl Cl 0.1484 0.1585 'International Tables Vol C Tables 4.2.6.8 and 6.1.1.4'
Cu Cu 0.3201 1.2651 'International Tables Vol C Tables 4.2.6.8 and 6.1.1.4'

loop_
_geom_angle_atom_site_label_1
_geom_angle_atom_site_label_2
_geom_angle_atom_site_label_3
_geom_angle
_geom_angle_site_symmetry_1
_geom_angle_site_symmetry_3
_geom_angle_publ_flag
N2B Cu N1A 160.93(7) . . ?
N2B Cu N1B 79.84(7) . . ?
N1A Cu N1B 101.39(7) . . ?
N2B Cu N2A 91.62(7) . . ?
N1A Cu N2A 80.09(7) . . ?
N1B Cu N2A 157.49(7) . . ?
N2B Cu Cl1 97.74(6) . . ?
N1A Cu Cl1 100.96(5) . . ?
N1B Cu Cl1 97.05(5) . . ?
N2A Cu Cl1 104.75(5) . . ?
C7 O H0A 109.5 . . ?
H1W1 O1W H1W2 104.49(17) . . ?
N3A N1A C4A 104.82(16) . . ?
N3A N1A Cu 141.76(13) . . ?
C4A N1A Cu 113.06(13) . . ?
C5A N2A C6A 119.33(17) . . ?
C5A N2A Cu 114.65(14) . . ?
C6A N2A Cu 126.02(13) . . ?
C2A N3A N1A 112.09(17) . . ?
C2A N3A H3A 128.9(18) . . ?
N1A N3A H3A 119.0(18) . . ?
N3B N1B C4B 104.86(15) . . ?
N3B N1B Cu 142.01(13) . . ?
C4B N1B Cu 112.81(12) . . ?
C5B N2B C6B 119.46(17) . . ?
C5B N2B Cu 116.03(14) . . ?
C6B N2B Cu 124.50(13) . . ?
N1B N3B C2B 112.60(17) . . ?
N1B N3B H3B 120.1(18) . . ?
C2B N3B H3B 127.4(18) . . ?
C2A C1A H1AA 109.5 . . ?
C2A C1A H1AB 109.5 . . ?
H1AA C1A H1AB 109.5 . . ?
C2A C1A H1AC 109.5 . . ?
H1AA C1A H1AC 109.5 . . ?
H1AB C1A H1AC 109.5 . . ?
N3A C2A C3A 107.17(18) . . ?
N3A C2A C1A 121.4(2) . . ?
C3A C2A C1A 131.5(2) . . ?
C2A C3A C4A 105.13(18) . . ?
C2A C3A H3AA 127.4 . . ?
C4A C3A H3AA 127.4 . . ?
N1A C4A C3A 110.79(18) . . ?
N1A C4A C5A 115.27(17) . . ?
C3A C4A C5A 133.92(18) . . ?
N2A C5A C4A 116.77(18) . . ?
N2A C5A H5AA 121.6 . . ?
C4A C5A H5AA 121.6 . . ?
N2A C6A C7 112.63(16) . . ?
N2A C6A H6AA 109.1 . . ?
C7 C6A H6AA 109.1 . . ?
N2A C6A H6AB 109.1 . . ?
C7 C6A H6AB 109.1 . . ?
H6AA C6A H6AB 107.8 . . ?
O C7 C6A 112.28(18) . . ?
O C7 C6B 107.64(17) . . ?
C6A C7 C6B 113.61(18) . . ?
O C7 H7A 107.7 . . ?
C6A C7 H7A 107.7 . . ?
C6B C7 H7A 107.7 . . ?
C2B C1B H1BA 109.5 . . ?
C2B C1B H1BB 109.5 . . ?
H1BA C1B H1BB 109.5 . . ?
C2B C1B H1BC 109.5 . . ?
H1BA C1B H1BC 109.5 . . ?
H1BB C1B H1BC 109.5 . . ?
N3B C2B C3B 106.63(17) . . ?
N3B C2B C1B 120.73(18) . . ?
C3B C2B C1B 132.61(18) . . ?
C2B C3B C4B 104.98(17) . . ?
C2B C3B H3BA 127.5 . . ?
C4B C3B H3BA 127.5 . . ?
N1B C4B C3B 110.93(17) . . ?
N1B C4B C5B 115.20(16) . . ?
C3B C4B C5B 133.81(18) . . ?
N2B C5B C4B 116.04(18) . . ?
N2B C5B H5BA 122.0 . . ?
C4B C5B H5BA 122.0 . . ?
N2B C6B C7 111.16(17) . . ?
N2B C6B H6BA 109.4 . . ?
C7 C6B H6BA 109.4 . . ?
N2B C6B H6BB 109.4 . . ?
C7 C6B H6BB 109.4 . . ?
H6BA C6B H6BB 108.0 . . ?

loop_
_geom_bond_atom_site_label_1
_geom_bond_atom_site_label_2
_geom_bond_distance
_geom_bond_site_symmetry_2
_geom_bond_publ_flag
Cu N2B 1.9990(17) . ?
Cu N1A 2.0131(17) . ?
Cu N1B 2.0257(16) . ?
Cu N2A 2.0311(17) . ?
Cu Cl1 2.4199(7) . ?
O C7 1.416(3) . ?
O H0A 0.8400 . ?
O1W H1W1 0.8500(11) . ?
O1W H1W2 0.8500(11) . ?
N1A N3A 1.349(2) . ?
N1A C4A 1.350(2) . ?
N2A C5A 1.275(3) . ?
N2A C6A 1.466(3) . ?
N3A C2A 1.346(3) . ?
N3A H3A 0.84(3) . ?
N1B N3B 1.342(2) . ?
N1B C4B 1.344(3) . ?
N2B C5B 1.274(3) . ?
N2B C6B 1.468(3) . ?
N3B C2B 1.344(3) . ?
N3B H3B 0.82(3) . ?
C1A C2A 1.492(3) . ?
C1A H1AA 0.9800 . ?
C1A H1AB 0.9800 . ?
C1A H1AC 0.9800 . ?
C2A C3A 1.376(3) . ?
C3A C4A 1.396(3) . ?
C3A H3AA 0.9500 . ?
C4A C5A 1.448(3) . ?
C5A H5AA 0.9500 . ?
C6A C7 1.516(3) . ?
C6A H6AA 0.9900 . ?
C6A H6AB 0.9900 . ?
C7 C6B 1.518(3) . ?
C7 H7A 1.0000 . ?
C1B C2B 1.493(3) . ?
C1B H1BA 0.9800 . ?
C1B H1BB 0.9800 . ?
C1B H1BC 0.9800 . ?
C2B C3B 1.382(3) . ?
C3B C4B 1.396(3) . ?
C3B H3BA 0.9500 . ?
C4B C5B 1.449(3) . ?
C5B H5BA 0.9500 . ?
C6B H6BA 0.9900 . ?
C6B H6BB 0.9900 . ?

loop_
_geom_hbond_atom_site_label_D
_geom_hbond_atom_site_label_H
_geom_hbond_atom_site_label_A
_geom_hbond_distance_DH
_geom_hbond_distance_HA
_geom_hbond_distance_DA
_geom_hbond_angle_DHA
_geom_hbond_site_symmetry_A
O H0A Cl1 0.84 2.36 3.1325(18) 153.0 4_566
O H0A O1W 0.84 2.35 2.845(9) 118.5 .
N3A H3A Cl2 0.84(3) 2.24(3) 3.071(2) 172(3) .
N3B H3B Cl2 0.82(3) 2.22(3) 3.0274(19) 172(2) .

loop_
_geom_torsion_atom_site_label_1
_geom_torsion_atom_site_label_2
_geom_torsion_atom_site_label_3
_geom_torsion_atom_site_label_4
_geom_torsion
_geom_torsion_site_symmetry_1
_geom_torsion_site_symmetry_2
_geom_torsion_site_symmetry_3
_geom_torsion_site_symmetry_4
_geom_torsion_publ_flag
N2B Cu N1A N3A -120.8(3) . . . . ?
N1B Cu N1A N3A -28.9(2) . . . . ?
N2A Cu N1A N3A 173.9(2) . . . . ?
Cl1 Cu N1A N3A 70.7(2) . . . . ?
N2B Cu N1A C4A 67.6(3) . . . . ?
N1B Cu N1A C4A 159.41(14) . . . . ?
N2A Cu N1A C4A 2.27(14) . . . . ?
Cl1 Cu N1A C4A -101.00(13) . . . . ?
N2B Cu N2A C5A -162.71(15) . . . . ?
N1A Cu N2A C5A 0.01(15) . . . . ?
N1B Cu N2A C5A -95.8(2) . . . . ?
Cl1 Cu N2A C5A 98.85(15) . . . . ?
N2B Cu N2A C6A 17.22(17) . . . . ?
N1A Cu N2A C6A 179.94(17) . . . . ?
N1B Cu N2A C6A 84.1(2) . . . . ?
Cl1 Cu N2A C6A -81.22(16) . . . . ?
C4A N1A N3A C2A -0.3(2) . . . . ?
Cu N1A N3A C2A -172.31(17) . . . . ?
N2B Cu N1B N3B -173.1(2) . . . . ?
N1A Cu N1B N3B 26.2(2) . . . . ?
N2A Cu N1B N3B 117.8(2) . . . . ?
Cl1 Cu N1B N3B -76.5(2) . . . . ?
N2B Cu N1B C4B -0.95(13) . . . . ?
N1A Cu N1B C4B -161.57(13) . . . . ?
N2A Cu N1B C4B -70.0(2) . . . . ?
Cl1 Cu N1B C4B 95.69(13) . . . . ?
N1A Cu N2B C5B 94.6(2) . . . . ?
N1B Cu N2B C5B -0.88(15) . . . . ?
N2A Cu N2B C5B 158.17(16) . . . . ?
Cl1 Cu N2B C5B -96.71(15) . . . . ?
N1A Cu N2B C6B -86.1(3) . . . . ?
N1B Cu N2B C6B 178.42(17) . . . . ?
N2A Cu N2B C6B -22.54(17) . . . . ?
Cl1 Cu N2B C6B 82.59(16) . . . . ?
C4B N1B N3B C2B 0.0(2) . . . . ?
Cu N1B N3B C2B 172.50(16) . . . . ?
N1A N3A C2A C3A 0.5(2) . . . . ?
N1A N3A C2A C1A -179.2(2) . . . . ?
N3A C2A C3A C4A -0.5(2) . . . . ?
C1A C2A C3A C4A 179.2(2) . . . . ?
N3A N1A C4A C3A -0.1(2) . . . . ?
Cu N1A C4A C3A 174.59(14) . . . . ?
N3A N1A C4A C5A -178.71(17) . . . . ?
Cu N1A C4A C5A -4.0(2) . . . . ?
C2A C3A C4A N1A 0.4(2) . . . . ?
C2A C3A C4A C5A 178.7(2) . . . . ?
C6A N2A C5A C4A 177.86(17) . . . . ?
Cu N2A C5A C4A -2.2(2) . . . . ?
N1A C4A C5A N2A 4.2(3) . . . . ?
C3A C4A C5A N2A -174.0(2) . . . . ?
C5A N2A C6A C7 140.8(2) . . . . ?
Cu N2A C6A C7 -39.1(2) . . . . ?
N2A C6A C7 O -57.7(2) . . . . ?
N2A C6A C7 C6B 64.8(2) . . . . ?
N1B N3B C2B C3B 0.2(2) . . . . ?
N1B N3B C2B C1B -178.29(17) . . . . ?
N3B C2B C3B C4B -0.2(2) . . . . ?
C1B C2B C3B C4B 178.0(2) . . . . ?
N3B N1B C4B C3B -0.1(2) . . . . ?
Cu N1B C4B C3B -175.12(14) . . . . ?
N3B N1B C4B C5B 177.47(17) . . . . ?
Cu N1B C4B C5B 2.4(2) . . . . ?
C2B C3B C4B N1B 0.2(2) . . . . ?
C2B C3B C4B C5B -176.8(2) . . . . ?
C6B N2B C5B C4B -176.89(18) . . . . ?
Cu N2B C5B C4B 2.4(2) . . . . ?
N1B C4B C5B N2B -3.3(3) . . . . ?
C3B C4B C5B N2B 173.6(2) . . . . ?
C5B N2B C6B C7 -131.0(2) . . . . ?
Cu N2B C6B C7 49.8(2) . . . . ?
O C7 C6B N2B 54.6(2) . . . . ?
C6A C7 C6B N2B -70.4(2) . . . . ?
